data_4327078
loop_
_publ_author_name
'Kyle R. Schwartz'
'Kent R. Mann'

_publ_section_title
;
 Optical Response of a Cyclometalated Iridium(III) Hydrazino Complex to
 Carbon Dioxide: Generation of a Strongly Luminescent Iridium(III)
 Carbazate
;
_journal_name_full 'Inorganic Chemistry'
_journal_page_first 12477
_journal_page_last 12485
_journal_paper_doi 10.1021/ic201286k
_journal_volume 50
_journal_year 2011
_chemical_formula_moiety 'C23 H19 Ir N4 O2, C2 H3 N, 2(H2 O)'
_chemical_formula_sum 'C25 H26 Ir N5 O4'
_chemical_formula_weight 652.71
_chemical_name_common 08183
_chemical_name_systematic
; 
 ? 
;
_space_group_IT_number 2
_symmetry_cell_setting triclinic
_symmetry_space_group_name_Hall '-P 1'
_symmetry_space_group_name_H-M 'P -1'
_atom_sites_solution_hydrogens geom
_atom_sites_solution_primary direct
_atom_sites_solution_secondary difmap
_audit_creation_method SHELXL-97
_cell_angle_alpha 98.9020(10)
_cell_angle_beta 92.7260(10)
_cell_angle_gamma 109.0090(10)
_cell_formula_units_Z 2
_cell_length_a 8.7740(6)
_cell_length_b 9.4310(7)
_cell_length_c 16.2130(12)
_cell_measurement_reflns_used 2595
_cell_measurement_temperature 173(2)
_cell_measurement_theta_max 25.79
_cell_measurement_theta_min 2.32
_cell_volume 1246.24(16)
_computing_cell_refinement 'SAINT, Bruker'
_computing_data_collection 'SMART, Bruker'
_computing_data_reduction 'SAINT, Bruker'
_computing_molecular_graphics 'SHELXTL, Bruker'
_computing_structure_refinement 'SHELXL-97 (Sheldrick, 1997)'
_computing_structure_solution 'SHELXS-97 (Sheldrick, 1990)'
_diffrn_ambient_temperature 173(2)
_diffrn_measured_fraction_theta_full 0.999
_diffrn_measured_fraction_theta_max 0.999
_diffrn_radiation_monochromator graphite
_diffrn_radiation_source 'normal-focus sealed tube'
_diffrn_radiation_type MoK\a
_diffrn_radiation_wavelength 0.71069
_diffrn_reflns_av_R_equivalents 0.0375
_diffrn_reflns_av_sigmaI/netI 0.0425
_diffrn_reflns_limit_h_max 10
_diffrn_reflns_limit_h_min -10
_diffrn_reflns_limit_k_max 11
_diffrn_reflns_limit_k_min -11
_diffrn_reflns_limit_l_max 19
_diffrn_reflns_limit_l_min -19
_diffrn_reflns_number 12462
_diffrn_reflns_theta_full 25.03
_diffrn_reflns_theta_max 25.03
_diffrn_reflns_theta_min 1.28
_exptl_absorpt_coefficient_mu 5.397
_exptl_absorpt_correction_T_max 0.8905
_exptl_absorpt_correction_T_min 0.3831
_exptl_absorpt_correction_type multi-scan
_exptl_absorpt_process_details 'SADABS, R.Blessing, 1995'
_exptl_crystal_colour yellow
_exptl_crystal_density_diffrn 1.739
_exptl_crystal_description plate
_exptl_crystal_F_000 640
_exptl_crystal_size_max 0.22
_exptl_crystal_size_mid 0.04
_exptl_crystal_size_min 0.02
_refine_diff_density_max 1.191
_refine_diff_density_min -0.956
_refine_diff_density_rms 0.124
_refine_ls_extinction_method none
_refine_ls_goodness_of_fit_ref 1.091
_refine_ls_hydrogen_treatment constr
_refine_ls_matrix_type full
_refine_ls_number_parameters 316
_refine_ls_number_reflns 4412
_refine_ls_number_restraints 3
_refine_ls_restrained_S_all 1.091
_refine_ls_R_factor_all 0.0354
_refine_ls_R_factor_gt 0.0270
_refine_ls_shift/su_max 0.001
_refine_ls_shift/su_mean 0.000
_refine_ls_structure_factor_coef Fsqd
_refine_ls_weighting_details 'calc w=1/[\s^2^(Fo^2^)+(0.0283P)^2^+1.3791P] where P=(Fo^2^+2Fc^2^)/3'
_refine_ls_weighting_scheme calc
_refine_ls_wR_factor_gt 0.0617
_refine_ls_wR_factor_ref 0.0656
_reflns_number_gt 3887
_reflns_number_total 4412
_reflns_threshold_expression >2sigma(I)
_cod_data_source_file ic201286k_si_002_1.cif
_cod_data_source_block 08183b
_cod_database_code 4327078

loop_
_symmetry_equiv_pos_as_xyz
'x, y, z'
'-x, -y, -z'

loop_
_atom_site_label
_atom_site_type_symbol
_atom_site_fract_x
_atom_site_fract_y
_atom_site_fract_z
_atom_site_U_iso_or_equiv
_atom_site_adp_type
_atom_site_occupancy
_atom_site_symmetry_multiplicity
_atom_site_calc_flag
_atom_site_refinement_flags
Ir1 Ir 0.31710(2) 0.64397(2) 0.259151(12) 0.02016(7) Uani 1 1 d .
O1 O 0.2891(5) 0.4751(5) 0.4836(2) 0.0381(9) Uani 1 1 d .
O2 O 0.2210(4) 0.5514(4) 0.3679(2) 0.0266(8) Uani 1 1 d .
N1 N 0.3818(5) 0.8637(5) 0.3180(3) 0.0266(10) Uani 1 1 d .
N2 N 0.2420(5) 0.4270(5) 0.1928(2) 0.0219(9) Uani 1 1 d .
N3 N 0.5305(5) 0.6342(5) 0.3288(2) 0.0227(9) Uani 1 1 d .
H3A H 0.5771 0.5745 0.2959 0.027 Uiso 1 1 calc R
H3C H 0.6056 0.7305 0.3442 0.027 Uiso 1 1 calc R
N4 N 0.4822(5) 0.5710(5) 0.4016(3) 0.0333(11) Uani 1 1 d .
H4A H 0.5550 0.5572 0.4358 0.040 Uiso 1 1 calc R
C1 C 0.3384(7) 0.9116(7) 0.3927(4) 0.0367(14) Uani 1 1 d .
H1A H 0.2704 0.8377 0.4208 0.044 Uiso 1 1 calc R
C2 C 0.3873(9) 1.0620(7) 0.4305(4) 0.0475(17) Uani 1 1 d .
H2A H 0.3530 1.0917 0.4831 0.057 Uiso 1 1 calc R
C3 C 0.4867(9) 1.1683(7) 0.3905(4) 0.0498(18) Uani 1 1 d .
H3B H 0.5245 1.2728 0.4162 0.060 Uiso 1 1 calc R
C4 C 0.5323(8) 1.1248(7) 0.3130(4) 0.0438(15) Uani 1 1 d .
H4B H 0.6001 1.1989 0.2850 0.053 Uiso 1 1 calc R
C5 C 0.4776(6) 0.9698(6) 0.2760(3) 0.0295(12) Uani 1 1 d .
C6 C 0.5074(6) 0.9054(6) 0.1936(3) 0.0275(12) Uani 1 1 d .
C7 C 0.5958(7) 0.9936(7) 0.1383(4) 0.0382(14) Uani 1 1 d .
H7A H 0.6454 1.1008 0.1553 0.046 Uiso 1 1 calc R
C8 C 0.6101(7) 0.9239(7) 0.0592(4) 0.0367(14) Uani 1 1 d .
H8A H 0.6712 0.9822 0.0217 0.044 Uiso 1 1 calc R
C9 C 0.5345(6) 0.7681(7) 0.0349(4) 0.0332(13) Uani 1 1 d .
H9A H 0.5420 0.7202 -0.0201 0.040 Uiso 1 1 calc R
C10 C 0.4486(6) 0.6814(6) 0.0891(3) 0.0283(12) Uani 1 1 d .
H10A H 0.3986 0.5745 0.0708 0.034 Uiso 1 1 calc R
C11 C 0.4329(6) 0.7470(6) 0.1710(3) 0.0247(11) Uani 1 1 d .
C12 C 0.3133(6) 0.3219(6) 0.1997(3) 0.0296(12) Uani 1 1 d .
H12A H 0.4108 0.3513 0.2361 0.035 Uiso 1 1 calc R
C13 C 0.2516(7) 0.1733(6) 0.1566(4) 0.0347(13) Uani 1 1 d .
H13A H 0.3053 0.1026 0.1633 0.042 Uiso 1 1 calc R
C14 C 0.1105(7) 0.1301(6) 0.1036(4) 0.0368(14) Uani 1 1 d .
H14A H 0.0648 0.0285 0.0735 0.044 Uiso 1 1 calc R
C15 C 0.0367(7) 0.2355(6) 0.0946(3) 0.0319(13) Uani 1 1 d .
H15A H -0.0599 0.2068 0.0577 0.038 Uiso 1 1 calc R
C16 C 0.1020(6) 0.3842(6) 0.1393(3) 0.0243(11) Uani 1 1 d .
C17 C 0.0323(6) 0.5046(6) 0.1395(3) 0.0258(11) Uani 1 1 d .
C18 C -0.1061(7) 0.4884(7) 0.0871(4) 0.0349(13) Uani 1 1 d .
H18A H -0.1563 0.3967 0.0478 0.042 Uiso 1 1 calc R
C19 C -0.1700(7) 0.6050(7) 0.0923(4) 0.0378(14) Uani 1 1 d .
H19A H -0.2634 0.5945 0.0566 0.045 Uiso 1 1 calc R
C20 C -0.0950(7) 0.7387(7) 0.1510(4) 0.0368(14) Uani 1 1 d .
H20A H -0.1407 0.8178 0.1565 0.044 Uiso 1 1 calc R
C21 C 0.0442(6) 0.7574(6) 0.2008(4) 0.0328(13) Uani 1 1 d .
H21A H 0.0953 0.8508 0.2386 0.039 Uiso 1 1 calc R
C22 C 0.1126(6) 0.6393(6) 0.1965(3) 0.0237(11) Uani 1 1 d .
C23 C 0.3278(6) 0.5322(6) 0.4191(3) 0.0240(11) Uani 1 1 d .
O3 O 0.7135(5) 0.4487(5) 0.2598(3) 0.0542(12) Uani 1 1 d .
H3X H 0.7471 0.4047 0.2184 0.081 Uiso 1 1 d R
H3Y H 0.7739 0.4539 0.3035 0.081 Uiso 1 1 d R
O4 O 0.8974(7) 0.4607(9) 0.3941(4) 0.104(2) Uani 1 1 d .
H4Y H 0.8835 0.5237 0.4341 0.156 Uiso 1 1 d R
H4X H 0.9969 0.4884 0.3858 0.156 Uiso 1 1 d R
N5 N 0.8015(10) 0.9318(8) 0.3844(5) 0.093(2) Uani 1 1 d D
C24 C 0.9101(9) 1.0319(9) 0.3766(6) 0.075(3) Uani 1 1 d D
C25 C 1.0077(15) 1.1649(13) 0.3425(10) 0.159(6) Uani 1 1 d D
H25A H 1.1173 1.2051 0.3720 0.238 Uiso 1 1 calc R
H25B H 0.9572 1.2440 0.3504 0.238 Uiso 1 1 calc R
H25C H 1.0134 1.1341 0.2825 0.238 Uiso 1 1 calc R

loop_
_atom_site_aniso_label
_atom_site_aniso_U_11
_atom_site_aniso_U_22
_atom_site_aniso_U_33
_atom_site_aniso_U_23
_atom_site_aniso_U_13
_atom_site_aniso_U_12
Ir1 0.01933(11) 0.02044(11) 0.01933(11) 0.00332(7) -0.00132(7) 0.00544(8)
O1 0.032(2) 0.050(3) 0.033(2) 0.014(2) 0.0019(18) 0.0131(19)
O2 0.0211(18) 0.034(2) 0.0243(19) 0.0094(16) -0.0001(15) 0.0082(16)
N1 0.027(2) 0.026(2) 0.025(2) 0.0005(19) -0.0059(19) 0.0088(19)
N2 0.021(2) 0.025(2) 0.018(2) 0.0044(18) 0.0012(17) 0.0067(18)
N3 0.021(2) 0.021(2) 0.022(2) 0.0047(18) -0.0010(17) 0.0024(17)
N4 0.032(3) 0.045(3) 0.026(2) 0.015(2) -0.001(2) 0.014(2)
C1 0.045(4) 0.035(3) 0.029(3) 0.000(3) 0.000(3) 0.015(3)
C2 0.070(5) 0.039(4) 0.032(3) -0.009(3) -0.005(3) 0.024(3)
C3 0.069(5) 0.028(3) 0.044(4) -0.006(3) -0.016(4) 0.015(3)
C4 0.053(4) 0.028(3) 0.043(4) 0.002(3) -0.007(3) 0.008(3)
C5 0.026(3) 0.027(3) 0.035(3) 0.010(2) -0.007(2) 0.007(2)
C6 0.022(3) 0.028(3) 0.033(3) 0.011(2) -0.001(2) 0.008(2)
C7 0.036(3) 0.027(3) 0.052(4) 0.017(3) 0.000(3) 0.007(3)
C8 0.031(3) 0.043(4) 0.039(4) 0.021(3) 0.012(3) 0.011(3)
C9 0.031(3) 0.046(4) 0.028(3) 0.015(3) 0.006(2) 0.016(3)
C10 0.028(3) 0.034(3) 0.022(3) 0.007(2) 0.000(2) 0.008(2)
C11 0.021(3) 0.030(3) 0.024(3) 0.006(2) -0.003(2) 0.009(2)
C12 0.028(3) 0.032(3) 0.030(3) 0.003(2) 0.000(2) 0.013(2)
C13 0.043(3) 0.027(3) 0.035(3) 0.002(2) 0.002(3) 0.015(3)
C14 0.037(3) 0.028(3) 0.032(3) -0.005(2) -0.001(3) -0.001(3)
C15 0.031(3) 0.031(3) 0.025(3) -0.002(2) -0.003(2) 0.004(2)
C16 0.022(3) 0.026(3) 0.020(3) 0.004(2) 0.001(2) 0.003(2)
C17 0.023(3) 0.033(3) 0.022(3) 0.005(2) 0.002(2) 0.011(2)
C18 0.031(3) 0.036(3) 0.032(3) 0.002(3) -0.003(3) 0.007(3)
C19 0.027(3) 0.051(4) 0.039(3) 0.011(3) -0.008(3) 0.017(3)
C20 0.032(3) 0.044(4) 0.041(4) 0.018(3) 0.003(3) 0.018(3)
C21 0.028(3) 0.034(3) 0.037(3) 0.005(3) -0.001(2) 0.012(2)
C22 0.019(3) 0.030(3) 0.022(3) 0.008(2) 0.000(2) 0.007(2)
C23 0.030(3) 0.028(3) 0.016(3) 0.006(2) 0.003(2) 0.012(2)
O3 0.051(3) 0.056(3) 0.063(3) 0.018(2) 0.023(2) 0.023(2)
O4 0.054(4) 0.176(7) 0.077(4) 0.004(4) 0.015(3) 0.039(4)
N5 0.090(6) 0.077(5) 0.079(5) -0.001(4) -0.002(4) -0.007(5)
C24 0.046(4) 0.051(5) 0.089(6) -0.016(4) 0.021(4) -0.023(4)
C25 0.135(11) 0.113(10) 0.235(17) 0.045(11) 0.096(12) 0.034(8)

loop_
_atom_type_symbol
_atom_type_description
_atom_type_scat_dispersion_real
_atom_type_scat_dispersion_imag
_atom_type_scat_source
C C 0.0033 0.0016 'International Tables Vol C Tables 4.2.6.8 and 6.1.1.4'
H H 0.0000 0.0000 'International Tables Vol C Tables 4.2.6.8 and 6.1.1.4'
N N 0.0061 0.0033 'International Tables Vol C Tables 4.2.6.8 and 6.1.1.4'
O O 0.0106 0.0060 'International Tables Vol C Tables 4.2.6.8 and 6.1.1.4'
Ir Ir -1.4442 7.9887 'International Tables Vol C Tables 4.2.6.8 and 6.1.1.4'

loop_
_geom_angle_atom_site_label_1
_geom_angle_atom_site_label_2
_geom_angle_atom_site_label_3
_geom_angle
C11 Ir1 C22 86.58(19)
C11 Ir1 N1 80.45(19)
C22 Ir1 N1 95.93(19)
C11 Ir1 N2 97.37(19)
C22 Ir1 N2 80.04(18)
N1 Ir1 N2 175.56(16)
C11 Ir1 O2 171.74(17)
C22 Ir1 O2 100.27(16)
N1 Ir1 O2 94.16(15)
N2 Ir1 O2 88.43(15)
C11 Ir1 N3 96.40(17)
C22 Ir1 N3 176.21(17)
N1 Ir1 N3 86.89(16)
N2 Ir1 N3 97.23(15)
O2 Ir1 N3 76.96(14)
C23 O2 Ir1 114.4(3)
C1 N1 C5 119.0(5)
C1 N1 Ir1 125.5(4)
C5 N1 Ir1 115.5(4)
C12 N2 C16 118.1(4)
C12 N2 Ir1 125.8(3)
C16 N2 Ir1 116.1(3)
N4 N3 Ir1 108.5(3)
N4 N3 H3A 110.0
Ir1 N3 H3A 110.0
N4 N3 H3C 110.0
Ir1 N3 H3C 110.0
H3A N3 H3C 108.4
C23 N4 N3 121.2(4)
C23 N4 H4A 119.4
N3 N4 H4A 119.4
N1 C1 C2 123.2(6)
N1 C1 H1A 118.4
C2 C1 H1A 118.4
C3 C2 C1 118.4(6)
C3 C2 H2A 120.8
C1 C2 H2A 120.8
C2 C3 C4 120.5(6)
C2 C3 H3B 119.8
C4 C3 H3B 119.8
C3 C4 C5 119.3(6)
C3 C4 H4B 120.3
C5 C4 H4B 120.3
N1 C5 C4 119.6(5)
N1 C5 C6 113.9(5)
C4 C5 C6 126.5(5)
C11 C6 C7 121.9(5)
C11 C6 C5 114.5(5)
C7 C6 C5 123.5(5)
C8 C7 C6 119.6(5)
C8 C7 H7A 120.2
C6 C7 H7A 120.2
C7 C8 C9 119.4(5)
C7 C8 H8A 120.3
C9 C8 H8A 120.3
C10 C9 C8 121.0(5)
C10 C9 H9A 119.5
C8 C9 H9A 119.5
C9 C10 C11 121.7(5)
C9 C10 H10A 119.2
C11 C10 H10A 119.2
C6 C11 C10 116.3(5)
C6 C11 Ir1 115.4(4)
C10 C11 Ir1 128.3(4)
N2 C12 C13 123.3(5)
N2 C12 H12A 118.4
C13 C12 H12A 118.4
C14 C13 C12 118.6(5)
C14 C13 H13A 120.7
C12 C13 H13A 120.7
C15 C14 C13 119.3(5)
C15 C14 H14A 120.4
C13 C14 H14A 120.4
C14 C15 C16 120.6(5)
C14 C15 H15A 119.7
C16 C15 H15A 119.7
N2 C16 C15 120.2(5)
N2 C16 C17 113.3(4)
C15 C16 C17 126.4(5)
C22 C17 C18 121.6(5)
C22 C17 C16 115.3(4)
C18 C17 C16 123.0(5)
C19 C18 C17 120.3(5)
C19 C18 H18A 119.8
C17 C18 H18A 119.8
C18 C19 C20 119.1(5)
C18 C19 H19A 120.5
C20 C19 H19A 120.5
C21 C20 C19 120.9(5)
C21 C20 H20A 119.5
C19 C20 H20A 119.5
C20 C21 C22 121.1(5)
C20 C21 H21A 119.4
C22 C21 H21A 119.4
C17 C22 C21 116.9(5)
C17 C22 Ir1 115.1(4)
C21 C22 Ir1 128.0(4)
O1 C23 O2 121.6(5)
O1 C23 N4 119.4(5)
O2 C23 N4 119.0(4)
H3X O3 H3Y 107.4
H4Y O4 H4X 109.3
N5 C24 C25 158.8(12)
C24 C25 H25A 109.5
C24 C25 H25B 109.5
H25A C25 H25B 109.5
C24 C25 H25C 109.5
H25A C25 H25C 109.5
H25B C25 H25C 109.5

loop_
_geom_bond_atom_site_label_1
_geom_bond_atom_site_label_2
_geom_bond_distance
Ir1 C11 1.985(5)
Ir1 C22 2.004(5)
Ir1 N1 2.025(4)
Ir1 N2 2.037(4)
Ir1 O2 2.173(3)
Ir1 N3 2.176(4)
O1 C23 1.261(6)
O2 C23 1.297(6)
N1 C1 1.342(7)
N1 C5 1.374(7)
N2 C12 1.349(6)
N2 C16 1.375(6)
N3 N4 1.424(6)
N3 H3A 0.9200
N3 H3C 0.9200
N4 C23 1.339(7)
N4 H4A 0.8800
C1 C2 1.371(8)
C1 H1A 0.9500
C2 C3 1.368(9)
C2 H2A 0.9500
C3 C4 1.379(9)
C3 H3B 0.9500
C4 C5 1.404(8)
C4 H4B 0.9500
C5 C6 1.452(8)
C6 C11 1.402(7)
C6 C7 1.406(8)
C7 C8 1.378(8)
C7 H7A 0.9500
C8 C9 1.384(8)
C8 H8A 0.9500
C9 C10 1.375(7)
C9 H9A 0.9500
C10 C11 1.409(7)
C10 H10A 0.9500
C12 C13 1.383(7)
C12 H12A 0.9500
C13 C14 1.378(8)
C13 H13A 0.9500
C14 C15 1.372(8)
C14 H14A 0.9500
C15 C16 1.394(7)
C15 H15A 0.9500
C16 C17 1.455(7)
C17 C22 1.399(7)
C17 C18 1.400(7)
C18 C19 1.381(8)
C18 H18A 0.9500
C19 C20 1.399(8)
C19 H19A 0.9500
C20 C21 1.377(7)
C20 H20A 0.9500
C21 C22 1.422(7)
C21 H21A 0.9500
O3 H3X 0.8500
O3 H3Y 0.8495
O4 H4Y 0.8500
O4 H4X 0.8501
N5 C24 1.130(8)
C24 C25 1.473(10)
C25 H25A 0.9800
C25 H25B 0.9800
C25 H25C 0.9800

loop_
_geom_hbond_atom_site_label_D
_geom_hbond_atom_site_label_H
_geom_hbond_atom_site_label_A
_geom_hbond_distance_DH
_geom_hbond_distance_HA
_geom_hbond_distance_DA
_geom_hbond_angle_DHA
_geom_hbond_site_symmetry_A
N3 H3A O3 0.92 1.99 2.878(6) 161.8 .
N3 H3C N5 0.92 2.09 3.002(8) 170.9 .
N4 H4A O1 0.88 1.97 2.854(6) 177.3 2_666
O3 H3Y O4 0.85 1.76 2.614(8) 178.9 .
O4 H4Y O1 0.85 2.07 2.748(7) 136.7 2_666
O4 H4X O2 0.85 1.91 2.760(6) 179.6 1_655

loop_
_geom_torsion_atom_site_label_1
_geom_torsion_atom_site_label_2
_geom_torsion_atom_site_label_3
_geom_torsion_atom_site_label_4
_geom_torsion
C22 Ir1 O2 C23 176.2(3)
N1 Ir1 O2 C23 -87.0(3)
N2 Ir1 O2 C23 96.6(3)
N3 Ir1 O2 C23 -1.2(3)
C11 Ir1 N1 C1 175.0(5)
C22 Ir1 N1 C1 89.5(4)
O2 Ir1 N1 C1 -11.3(4)
N3 Ir1 N1 C1 -88.0(4)
C11 Ir1 N1 C5 -4.6(4)
C22 Ir1 N1 C5 -90.2(4)
O2 Ir1 N1 C5 169.0(3)
N3 Ir1 N1 C5 92.4(4)
C11 Ir1 N2 C12 99.5(4)
C22 Ir1 N2 C12 -175.3(4)
O2 Ir1 N2 C12 -74.6(4)
N3 Ir1 N2 C12 2.0(4)
C11 Ir1 N2 C16 -83.5(4)
C22 Ir1 N2 C16 1.7(3)
O2 Ir1 N2 C16 102.4(3)
N3 Ir1 N2 C16 179.0(3)
C11 Ir1 N3 N4 176.4(3)
N1 Ir1 N3 N4 96.4(3)
N2 Ir1 N3 N4 -85.3(3)
O2 Ir1 N3 N4 1.4(3)
Ir1 N3 N4 C23 -1.7(6)
C5 N1 C1 C2 -1.2(8)
Ir1 N1 C1 C2 179.1(4)
N1 C1 C2 C3 -0.7(9)
C1 C2 C3 C4 1.8(10)
C2 C3 C4 C5 -0.9(10)
C1 N1 C5 C4 2.1(7)
Ir1 N1 C5 C4 -178.2(4)
C1 N1 C5 C6 -176.0(5)
Ir1 N1 C5 C6 3.6(5)
C3 C4 C5 N1 -1.0(8)
C3 C4 C5 C6 176.8(6)
N1 C5 C6 C11 0.3(6)
C4 C5 C6 C11 -177.6(5)
N1 C5 C6 C7 177.0(5)
C4 C5 C6 C7 -1.0(9)
C11 C6 C7 C8 0.2(8)
C5 C6 C7 C8 -176.1(5)
C6 C7 C8 C9 1.2(8)
C7 C8 C9 C10 -1.5(8)
C8 C9 C10 C11 0.4(8)
C7 C6 C11 C10 -1.3(7)
C5 C6 C11 C10 175.4(4)
C7 C6 C11 Ir1 179.1(4)
C5 C6 C11 Ir1 -4.2(6)
C9 C10 C11 C6 0.9(7)
C9 C10 C11 Ir1 -179.5(4)
C22 Ir1 C11 C6 101.4(4)
N1 Ir1 C11 C6 4.8(4)
N2 Ir1 C11 C6 -179.1(4)
N3 Ir1 C11 C6 -81.0(4)
C22 Ir1 C11 C10 -78.2(5)
N1 Ir1 C11 C10 -174.8(5)
N2 Ir1 C11 C10 1.3(5)
N3 Ir1 C11 C10 99.4(5)
C16 N2 C12 C13 -0.8(8)
Ir1 N2 C12 C13 176.1(4)
N2 C12 C13 C14 0.2(8)
C12 C13 C14 C15 0.6(8)
C13 C14 C15 C16 -0.8(8)
C12 N2 C16 C15 0.6(7)
Ir1 N2 C16 C15 -176.6(4)
C12 N2 C16 C17 177.6(4)
Ir1 N2 C16 C17 0.4(5)
C14 C15 C16 N2 0.2(8)
C14 C15 C16 C17 -176.4(5)
N2 C16 C17 C22 -3.3(6)
C15 C16 C17 C22 173.5(5)
N2 C16 C17 C18 177.1(5)
C15 C16 C17 C18 -6.1(8)
C22 C17 C18 C19 -1.9(8)
C16 C17 C18 C19 177.7(5)
C17 C18 C19 C20 -0.4(9)
C18 C19 C20 C21 2.5(9)
C19 C20 C21 C22 -2.4(9)
C18 C17 C22 C21 2.0(7)
C16 C17 C22 C21 -177.6(5)
C18 C17 C22 Ir1 -175.6(4)
C16 C17 C22 Ir1 4.8(6)
C20 C21 C22 C17 0.2(8)
C20 C21 C22 Ir1 177.4(4)
C11 Ir1 C22 C17 94.6(4)
N1 Ir1 C22 C17 174.6(4)
N2 Ir1 C22 C17 -3.5(4)
O2 Ir1 C22 C17 -90.1(4)
C11 Ir1 C22 C21 -82.7(5)
N1 Ir1 C22 C21 -2.7(5)
N2 Ir1 C22 C21 179.2(5)
O2 Ir1 C22 C21 92.7(5)
Ir1 O2 C23 O1 -177.8(4)
Ir1 O2 C23 N4 0.7(6)
N3 N4 C23 O1 179.3(4)
N3 N4 C23 O2 0.7(7)
